data_4123143
loop_
_publ_author_name
'Guptill, David M.'
'Davies, Huw M. L.'

_publ_section_title
;
 2,2,2-Trichloroethyl Aryldiazoacetates as Robust Reagents for the
 Enantioselective C-H Functionalization of Methyl Ethers.
;
_journal_name_full 'Journal of the American Chemical Society'
_journal_page_first 141215145223006
_journal_paper_doi 10.1021/ja5107404
_journal_year 2014
_chemical_absolute_configuration ad
_chemical_formula_moiety '0.5(C13 H16 Br O3), 0.5(C13 H17 Br O3)'
_chemical_formula_sum 'C13 H16.5 Br O3'
_chemical_formula_weight 300.67
_chemical_name_systematic
;
 ?
;
_space_group_crystal_system orthorhombic
_space_group_IT_number 19
_space_group_name_Hall 'P 2ac 2ab'
_space_group_name_H-M_alt 'P 21 21 21'
_symmetry_space_group_name_Hall 'P 2ac 2ab'
_symmetry_space_group_name_H-M 'P 21 21 21'
_atom_sites_solution_hydrogens mixed
_atom_sites_solution_primary dual
_audit_creation_date 2014-08-20
_audit_creation_method
;
Olex2 1.2-beta
(compiled 2014.07.22 svn.r2960 for OlexSys, GUI svn.r4862)
;
_cell_angle_alpha 90
_cell_angle_beta 90
_cell_angle_gamma 90
_cell_formula_units_Z 8
_cell_length_a 5.460(2)
_cell_length_b 19.858(7)
_cell_length_c 25.535(10)
_cell_measurement_reflns_used 5247
_cell_measurement_temperature 110(2)
_cell_measurement_theta_max 25.103
_cell_measurement_theta_min 3.235
_cell_volume 2768.6(18)
_computing_cell_refinement 'SAINT v8.34A (Bruker, 2013)'
_computing_data_collection 'APEX2 v2014.1-1 (Bruker, 2014)'
_computing_data_reduction 'SAINT v8.34A (Bruker, 2013)'
_computing_molecular_graphics 'Olex2 (Dolomanov et al., 2009)'
_computing_publication_material 'Olex2 (Dolomanov et al., 2009)'
_computing_structure_refinement 'SHELXL-97 (Sheldrick, 2008)'
_computing_structure_solution 'SHELXS-97 (Sheldrick, 2008)'
_diffrn_ambient_temperature 110(2)
_diffrn_detector_area_resol_mean 512
_diffrn_measured_fraction_theta_full 0.811
_diffrn_measured_fraction_theta_max 0.983
_diffrn_measurement_device_type 'Bruker APEX-II CCD'
_diffrn_measurement_method '\w scans'
_diffrn_radiation_monochromator graphite
_diffrn_radiation_type MoK\a
_diffrn_radiation_wavelength 0.71073
_diffrn_reflns_av_R_equivalents 0.2262
_diffrn_reflns_av_unetI/netI 0.2834
_diffrn_reflns_Laue_measured_fraction_full 0.811
_diffrn_reflns_Laue_measured_fraction_max 0.983
_diffrn_reflns_limit_h_max 5
_diffrn_reflns_limit_h_min -6
_diffrn_reflns_limit_k_max 22
_diffrn_reflns_limit_k_min -18
_diffrn_reflns_limit_l_max 21
_diffrn_reflns_limit_l_min -28
_diffrn_reflns_number 10242
_diffrn_reflns_point_group_measured_fraction_full 0.802
_diffrn_reflns_point_group_measured_fraction_max 0.982
_diffrn_reflns_theta_full 25.242
_diffrn_reflns_theta_max 23.533
_diffrn_reflns_theta_min 1.896
_diffrn_source 'fine-focus sealed tube'
_diffrn_standards_number 0
_exptl_absorpt_coefficient_mu 2.964
_exptl_absorpt_correction_T_max 0.7454
_exptl_absorpt_correction_T_min 0.3191
_exptl_absorpt_correction_type multi-scan
_exptl_absorpt_process_details
;
SADABS-2014/2 (Bruker,2014) was used for absorption correction.
wR2(int) was 0.1258 before and 0.0796 after correction.
The Ratio of minimum to maximum transmission is 0.4281.
The \l/2 correction factor is Not present.
;
_exptl_crystal_colour colourless
_exptl_crystal_colour_primary colourless
_exptl_crystal_density_diffrn 1.443
_exptl_crystal_description needle
_exptl_crystal_F_000 1228
_exptl_crystal_size_max 1.443
_exptl_crystal_size_mid 0.054
_exptl_crystal_size_min 0.033
_refine_diff_density_max 1.925
_refine_diff_density_min -1.806
_refine_diff_density_rms 0.271
_refine_ls_abs_structure_details
;
 Flack x determined using 472 quotients [(I+)-(I-)]/[(I+)+(I-)]
 (Parsons and Flack (2004), Acta Cryst. A60, s61).
;
_refine_ls_abs_structure_Flack 0.03(2)
_refine_ls_extinction_method none
_refine_ls_goodness_of_fit_ref 1.003
_refine_ls_hydrogen_treatment mixed
_refine_ls_matrix_type full
_refine_ls_number_parameters 283
_refine_ls_number_reflns 4028
_refine_ls_number_restraints 257
_refine_ls_restrained_S_all 0.981
_refine_ls_R_factor_all 0.1946
_refine_ls_R_factor_gt 0.0886
_refine_ls_shift/su_max 0.000
_refine_ls_shift/su_mean 0.000
_refine_ls_structure_factor_coef Fsqd
_refine_ls_weighting_details 'w=1/[\s^2^(Fo^2^)+(0.1241P)^2^] where P=(Fo^2^+2Fc^2^)/3'
_refine_ls_weighting_scheme calc
_refine_ls_wR_factor_gt 0.1995
_refine_ls_wR_factor_ref 0.2831
_reflns_Friedel_coverage 0.700
_reflns_Friedel_fraction_full 0.790
_reflns_Friedel_fraction_max 0.980
_reflns_number_gt 2045
_reflns_number_total 4028
_reflns_threshold_expression 'I > 2\s(I)'
_cod_data_source_file ja5107404_si_002.cif
_cod_data_source_block dmg26-old
_cod_original_formula_sum 'C13 H16.50 Br O3'
_cod_database_code 4123143
_shelxl_version_number 2013-4
_shelx_space_group_comment
;
The symmetry employed for this shelxl refinement is uniquely defined
by the following loop, which should always be used as a source of
symmetry information in preference to the above space-group names.
They are only intended as comments.
;
_shelx_estimated_absorpt_t_max 0.909
_shelx_estimated_absorpt_t_min 0.100
_olex2_refinement_description
;
1. Fixed Uiso
 At 1.2 times of:
  All C(H) groups, All C(H,H) groups
 At 1.5 times of:
  All C(H,H,H) groups, All O(H) groups
2. Restrained distances
 O2'-H3
 1.695 with sigma of 0.001
 H3-O3
 0.959 with sigma of 0.001
 O3'-H3'
 0.975 with sigma of 0.002
 O2_$1-H3'
 1.695 with sigma of 0.002
3. Rigid bond restraints
 C3', C2'
 with sigma for 1-2 distances of 0.001 and sigma for 1-3 distances of 0.001
4. Uiso/Uaniso restraints and constraints
Uanis(C3) \\sim Ueq: with sigma of 0.005 and sigma for terminal atoms of 0.01
Uanis(C5') \\sim Ueq: with sigma of 0.005 and sigma for terminal atoms of 0.01
Uanis(C2') \\sim Ueq: with sigma of 0.005 and sigma for terminal atoms of 0.01
Uanis(C3') \\sim Ueq: with sigma of 0.005 and sigma for terminal atoms of 0.01
Uanis(C1') \\sim Ueq: with sigma of 0.005 and sigma for terminal atoms of 0.01
Uanis(C6') \\sim Ueq: with sigma of 0.005 and sigma for terminal atoms of 0.01
Uanis(O2') \\sim Ueq: with sigma of 0.002 and sigma for terminal atoms of 0.004
Uanis(C8') \\sim Ueq: with sigma of 0.002 and sigma for terminal atoms of 0.004
Uanis(C4') \\sim Ueq: with sigma of 0.002 and sigma for terminal atoms of 0.004
Uanis(C9') \\sim Ueq: with sigma of 0.002 and sigma for terminal atoms of 0.004
Uanis(Br1') \\sim Ueq: with sigma of 0.005 and sigma for terminal atoms of 0.01
Uanis(C4) \\sim Ueq: with sigma of 0.005 and sigma for terminal atoms of 0.01
Uanis(O1) \\sim Ueq: with sigma of 0.005 and sigma for terminal atoms of 0.01
Uanis(C9) \\sim Ueq: with sigma of 0.005 and sigma for terminal atoms of 0.01
Uanis(C8) \\sim Ueq: with sigma of 0.002 and sigma for terminal atoms of 0.004
Uanis(C2) \\sim Ueq: with sigma of 0.002 and sigma for terminal atoms of 0.004
Uanis(C5) \\sim Ueq: with sigma of 0.002 and sigma for terminal atoms of 0.004
Uanis(C13') \\sim Ueq: with sigma of 0.005 and sigma for terminal atoms of 0.01
Uanis(C13') \\sim Ueq: with sigma of 0.005 and sigma for terminal atoms of 0.01
Uanis(O3') \\sim Ueq: with sigma of 0.005 and sigma for terminal atoms of 0.01
Uanis(C1') = Uanis(C4')
Uanis(C7) = Uanis(C13)
Uanis(C2) = Uanis(C3)
Uanis(C4) = Uanis(C1)
Uanis(C5) = Uanis(C6)
Uanis(C13') = Uanis(C7')
5. Rigid body (RIGU) restrains
 Br1, C1
 with sigma for 1-2 distances of 0.002 and sigma for 1-3 distances of 0.002
 C1, C2, C6
 with sigma for 1-2 distances of 0.002 and sigma for 1-3 distances of 0.002
 C7, C13
 with sigma for 1-2 distances of 0.002 and sigma for 1-3 distances of 0.002
 C7, C8
 with sigma for 1-2 distances of 0.002 and sigma for 1-3 distances of 0.002
 C8, O1
 with sigma for 1-2 distances of 0.002 and sigma for 1-3 distances of 0.002
 O1, C9, C11, C12, C10
 with sigma for 1-2 distances of 0.002 and sigma for 1-3 distances of 0.002
 C1', Br1'
 with sigma for 1-2 distances of 0.002 and sigma for 1-3 distances of 0.002
 C5', C6'
 with sigma for 1-2 distances of 0.002 and sigma for 1-3 distances of 0.002
 C8', O1', C7'
 with sigma for 1-2 distances of 0.001 and sigma for 1-3 distances of 0.001
 O1', C9', C12', C11', C10'
 with sigma for 1-2 distances of 0.001 and sigma for 1-3 distances of 0.001
 C5', C4'
 with sigma for 1-2 distances of 0.002 and sigma for 1-3 distances of 0.002
 C4', C3'
 with sigma for 1-2 distances of 0.002 and sigma for 1-3 distances of 0.002
 C4', C7'
 with sigma for 1-2 distances of 0.001 and sigma for 1-3 distances of 0.001
 C5, C4, C3
 with sigma for 1-2 distances of 0.002 and sigma for 1-3 distances of 0.002
 C4, C7
 with sigma for 1-2 distances of 0.002 and sigma for 1-3 distances of 0.002
 C7', C13'
 with sigma for 1-2 distances of 0.001 and sigma for 1-3 distances of 0.001
 O3, C13, O2
 with sigma for 1-2 distances of 0.002 and sigma for 1-3 distances of 0.002
 O3', C13', O2'
 with sigma for 1-2 distances of 0.001 and sigma for 1-3 distances of 0.001
6.a Ternary CH refined with riding coordinates:
 C7(H7), C7'(H7')
6.b Secondary CH2 refined with riding coordinates:
 C8'(H8'A,H8'B)
6.c Aromatic/amide H refined with riding coordinates:
 C3(H3A), C5(H5), C2(H2), C8(H8), C6(H6), C6'(H6'), C3'(H3'A), C5'(H5'),
 C2'(H2')
6.d Idealised Me refined as rotating group:
 C12(H12D,H12E,H12F), C11(H11D,H11E,H11F), C10(H10D,H10E,H10F), C12'(H12A,H12B,
 H12C), C10'(H10A,H10B,H10C), C11'(H11A,H11B,H11C)
;
_olex2_submission_original_sample_id dmg26-061
_olex2_submission_special_instructions 'No special instructions were received'

loop_
_space_group_symop_operation_xyz
'x, y, z'
'-x+1/2, -y, z+1/2'
'x+1/2, -y+1/2, -z'
'-x, y+1/2, -z+1/2'

loop_
_atom_site_label
_atom_site_type_symbol
_atom_site_fract_x
_atom_site_fract_y
_atom_site_fract_z
_atom_site_U_iso_or_equiv
_atom_site_adp_type
_atom_site_occupancy
_atom_site_site_symmetry_order
_atom_site_calc_flag
_atom_site_refinement_flags_posn
_atom_site_refinement_flags_adp
Br1 Br 0.4445(4) 0.41561(14) 0.03519(8) 0.0362(7) Uani 1 1 d . .
O1 O 0.546(3) 0.0093(8) 0.1091(5) 0.027(3) Uani 1 1 d . U
O3 O 0.936(2) 0.1239(8) 0.1793(4) 0.028(4) Uani 1 1 d D .
H3 H 0.97(2) 0.111(5) 0.2148(11) 0.042 Uiso 1 1 d DR .
O2 O 0.537(2) 0.1225(9) 0.2011(5) 0.035(4) Uani 1 1 d D .
C13 C 0.699(4) 0.1241(12) 0.1680(7) 0.022(2) Uani 1 1 d . .
C3 C 0.751(4) 0.2289(12) 0.0601(7) 0.024(3) Uani 1 1 d . U
H3A H 0.8925 0.2070 0.0491 0.029 Uiso 1 1 calc R .
C12 C 0.186(4) -0.0519(13) 0.0752(8) 0.034(4) Uani 1 1 d . .
H12D H 0.0672 -0.0166 0.0794 0.051 Uiso 1 1 calc GR .
H12E H 0.1044 -0.0948 0.0763 0.051 Uiso 1 1 calc GR .
H12F H 0.2667 -0.0468 0.0420 0.051 Uiso 1 1 calc GR .
C5 C 0.379(4) 0.2307(11) 0.1093(7) 0.023(3) Uani 1 1 d . U
H5 H 0.2652 0.2108 0.1316 0.028 Uiso 1 1 calc R .
C1 C 0.506(4) 0.3256(12) 0.0586(7) 0.023(3) Uani 1 1 d . .
C2 C 0.716(4) 0.2913(12) 0.0429(8) 0.024(3) Uani 1 1 d . U
H2 H 0.8289 0.3116 0.0208 0.029 Uiso 1 1 calc R .
C8 C 0.450(4) 0.0738(11) 0.0980(7) 0.026(4) Uani 1 1 d . U
H8 H 0.2940 0.0832 0.0853 0.032 Uiso 1 1 calc R .
C9 C 0.374(4) -0.0480(12) 0.1193(8) 0.029(3) Uani 1 1 d . U
C11 C 0.250(4) -0.0352(13) 0.1730(8) 0.031(4) Uani 1 1 d . .
H11D H 0.3731 -0.0243 0.1986 0.047 Uiso 1 1 calc GR .
H11E H 0.1640 -0.0750 0.1838 0.047 Uiso 1 1 calc GR .
H11F H 0.1372 0.0016 0.1700 0.047 Uiso 1 1 calc GR .
C7 C 0.644(4) 0.1239(12) 0.1106(7) 0.022(2) Uani 1 1 d . .
H7 H 0.7931 0.1095 0.0924 0.027 Uiso 1 1 calc R .
C10 C 0.537(4) -0.1079(12) 0.1216(8) 0.032(4) Uani 1 1 d . .
H10D H 0.6339 -0.1101 0.0902 0.048 Uiso 1 1 calc GR .
H10E H 0.4399 -0.1479 0.1247 0.048 Uiso 1 1 calc GR .
H10F H 0.6438 -0.1042 0.1514 0.048 Uiso 1 1 calc GR .
C6 C 0.339(4) 0.2934(12) 0.0928(7) 0.023(3) Uani 1 1 d . .
H6 H 0.1991 0.3162 0.1037 0.028 Uiso 1 1 calc R .
C4 C 0.592(4) 0.1930(12) 0.0938(7) 0.023(3) Uani 1 1 d . U
Br1' Br 0.8503(5) -0.24952(15) 0.23620(9) 0.0483(9) Uani 1 1 d . U
O2' O 1.036(2) 0.0938(7) 0.2783(4) 0.022(3) Uani 1 1 d D U
O3' O 1.431(2) 0.0712(8) 0.2941(4) 0.028(3) Uani 1 1 d D U
H3' H 1.47(3) 0.097(3) 0.2628(16) 0.042 Uiso 1 1 d DR .
O1' O 1.046(3) 0.1038(8) 0.4068(5) 0.029(2) Uani 1 1 d . .
C6' C 0.782(4) -0.1151(11) 0.2691(8) 0.022(4) Uani 1 1 d . U
H6' H 0.6395 -0.1168 0.2492 0.027 Uiso 1 1 calc R .
C7' C 1.137(4) 0.0151(11) 0.3475(7) 0.024(2) Uani 1 1 d . .
H7' H 1.2881 0.0084 0.3675 0.029 Uiso 1 1 calc R .
C4' C 1.066(4) -0.0510(12) 0.3230(8) 0.029(3) Uani 1 1 d . U
C13' C 1.189(4) 0.0652(12) 0.3031(7) 0.024(2) Uani 1 1 d . U
C8' C 0.946(4) 0.0453(11) 0.3837(7) 0.024(3) Uani 1 1 d . U
H8'A H 0.7995 0.0566 0.3641 0.029 Uiso 1 1 calc R .
H8'B H 0.9016 0.0131 0.4107 0.029 Uiso 1 1 calc R .
C9' C 0.871(4) 0.1492(12) 0.4300(8) 0.030(2) Uani 1 1 d . U
C3' C 1.210(4) -0.1093(12) 0.3265(8) 0.030(4) Uani 1 1 d . U
H3'A H 1.3511 -0.1085 0.3468 0.035 Uiso 1 1 calc R .
C5' C 0.842(4) -0.0570(12) 0.2943(7) 0.023(4) Uani 1 1 d . U
H5' H 0.7354 -0.0206 0.2929 0.028 Uiso 1 1 calc R .
C1' C 0.928(4) -0.1711(12) 0.2725(8) 0.029(3) Uani 1 1 d . U
C12' C 0.701(4) 0.1138(12) 0.4696(8) 0.031(3) Uani 1 1 d . .
H12A H 0.5740 0.0903 0.4511 0.047 Uiso 1 1 calc GR .
H12B H 0.6289 0.1467 0.4924 0.047 Uiso 1 1 calc GR .
H12C H 0.7941 0.0822 0.4900 0.047 Uiso 1 1 calc GR .
C10' C 1.038(4) 0.1995(12) 0.4605(8) 0.033(3) Uani 1 1 d . .
H10A H 1.1521 0.1748 0.4817 0.049 Uiso 1 1 calc GR .
H10B H 0.9384 0.2275 0.4825 0.049 Uiso 1 1 calc GR .
H10C H 1.1261 0.2271 0.4360 0.049 Uiso 1 1 calc GR .
C2' C 1.150(4) -0.1650(13) 0.3019(8) 0.031(5) Uani 1 1 d . U
H2' H 1.2559 -0.2017 0.3035 0.038 Uiso 1 1 calc R .
C11' C 0.728(4) 0.1885(13) 0.3898(8) 0.031(3) Uani 1 1 d . .
H11A H 0.8381 0.2070 0.3642 0.047 Uiso 1 1 calc GR .
H11B H 0.6412 0.2245 0.4068 0.047 Uiso 1 1 calc GR .
H11C H 0.6129 0.1592 0.3728 0.047 Uiso 1 1 calc GR .

loop_
_atom_site_aniso_label
_atom_site_aniso_U_11
_atom_site_aniso_U_22
_atom_site_aniso_U_33
_atom_site_aniso_U_23
_atom_site_aniso_U_13
_atom_site_aniso_U_12
Br1 0.0416(12) 0.0445(17) 0.0227(10) 0.0024(11) -0.0006(10) 0.0075(13)
O1 0.023(4) 0.033(4) 0.025(5) 0.000(3) -0.003(4) -0.001(3)
O3 0.017(4) 0.051(12) 0.015(6) 0.008(6) 0.001(4) -0.003(4)
O2 0.015(5) 0.072(13) 0.018(6) 0.006(6) 0.000(4) 0.001(6)
C13 0.018(4) 0.030(5) 0.019(5) 0.001(4) 0.002(4) 0.000(3)
C3 0.023(3) 0.026(3) 0.023(3) 0.001(2) 0.000(2) 0.000(2)
C12 0.029(7) 0.041(11) 0.032(7) -0.003(6) -0.005(6) -0.002(6)
C5 0.023(3) 0.025(4) 0.022(3) 0.000(2) -0.001(2) 0.000(2)
C1 0.022(3) 0.029(3) 0.018(4) 0.000(3) -0.003(3) 0.000(3)
C2 0.023(3) 0.026(3) 0.023(3) 0.001(2) 0.000(2) 0.000(2)
C8 0.024(4) 0.029(4) 0.027(4) 0.000(2) 0.000(3) -0.001(2)
C9 0.025(5) 0.035(5) 0.028(5) -0.001(4) 0.000(4) -0.002(4)
C11 0.028(8) 0.038(11) 0.028(6) 0.001(5) 0.001(5) 0.000(7)
C7 0.018(4) 0.030(5) 0.019(5) 0.001(4) 0.002(4) 0.000(3)
C10 0.027(7) 0.038(6) 0.031(8) -0.001(5) 0.001(6) -0.001(5)
C6 0.023(3) 0.025(4) 0.022(3) 0.000(2) -0.001(2) 0.000(2)
C4 0.022(3) 0.029(3) 0.018(4) 0.000(3) -0.003(3) 0.000(3)
Br1' 0.0646(17) 0.048(2) 0.0326(12) -0.0104(13) 0.0047(12) -0.0038(16)
O2' 0.019(3) 0.024(5) 0.023(4) 0.004(4) -0.001(3) -0.002(3)
O3' 0.021(3) 0.049(8) 0.014(5) 0.006(6) -0.002(3) 0.002(3)
O1' 0.025(3) 0.033(3) 0.030(4) -0.006(3) 0.003(3) -0.001(3)
C6' 0.021(7) 0.025(6) 0.020(6) 0.000(5) 0.003(5) -0.001(5)
C7' 0.022(3) 0.029(3) 0.021(3) 0.001(2) -0.001(2) 0.003(2)
C4' 0.029(3) 0.031(3) 0.027(3) -0.001(2) 0.000(2) 0.001(2)
C13' 0.022(3) 0.029(3) 0.021(3) 0.001(2) -0.001(2) 0.003(2)
C8' 0.023(3) 0.027(3) 0.023(4) 0.000(2) 0.000(2) 0.002(2)
C9' 0.028(3) 0.032(3) 0.031(3) -0.004(2) 0.004(2) 0.000(2)
C3' 0.030(6) 0.032(5) 0.027(7) 0.002(4) 0.002(5) 0.001(4)
C5' 0.024(5) 0.024(6) 0.022(6) 0.000(4) 0.004(4) 0.000(4)
C1' 0.029(3) 0.031(3) 0.027(3) -0.001(2) 0.000(2) 0.001(2)
C12' 0.028(5) 0.036(6) 0.031(5) -0.004(4) 0.003(4) 0.000(4)
C10' 0.029(5) 0.036(5) 0.034(5) -0.008(4) 0.005(4) -0.001(4)
C2' 0.028(7) 0.033(7) 0.033(7) -0.003(5) 0.001(6) 0.006(6)
C11' 0.029(5) 0.034(5) 0.030(4) -0.005(4) 0.005(4) 0.002(4)

loop_
_atom_type_symbol
_atom_type_description
_atom_type_scat_dispersion_real
_atom_type_scat_dispersion_imag
_atom_type_scat_source
C C 0.0033 0.0016 'International Tables Vol C Tables 4.2.6.8 and 6.1.1.4'
H H 0.0000 0.0000 'International Tables Vol C Tables 4.2.6.8 and 6.1.1.4'
Br Br -0.2901 2.4595 'International Tables Vol C Tables 4.2.6.8 and 6.1.1.4'
O O 0.0106 0.0060 'International Tables Vol C Tables 4.2.6.8 and 6.1.1.4'

loop_
_geom_angle_atom_site_label_1
_geom_angle_atom_site_label_2
_geom_angle_atom_site_label_3
_geom_angle
C8 O1 C9 119.4(17)
C13 O3 H3 113(7)
O3 C13 C7 114.3(16)
O2 C13 O3 123.8(17)
O2 C13 C7 121.9(18)
C2 C3 H3A 117.2
C2 C3 C4 126(2)
C4 C3 H3A 117.2
H12D C12 H12E 109.5
H12D C12 H12F 109.5
H12E C12 H12F 109.5
C9 C12 H12D 109.5
C9 C12 H12E 109.5
C9 C12 H12F 109.5
C6 C5 H5 118.9
C6 C5 C4 122(2)
C4 C5 H5 118.9
C2 C1 Br1 120.8(16)
C2 C1 C6 119(2)
C6 C1 Br1 120.0(16)
C3 C2 C1 119(2)
C3 C2 H2 120.6
C1 C2 H2 120.6
O1 C8 H8 126.3
O1 C8 C7 107.3(18)
C7 C8 H8 126.3
O1 C9 C12 109.4(17)
O1 C9 C11 107.7(17)
C12 C9 C11 111.5(17)
C10 C9 O1 103.9(17)
C10 C9 C12 113.1(19)
C10 C9 C11 111.0(18)
C9 C11 H11D 109.5
C9 C11 H11E 109.5
C9 C11 H11F 109.5
H11D C11 H11E 109.5
H11D C11 H11F 109.5
H11E C11 H11F 109.5
C13 C7 H7 107.2
C8 C7 C13 111.0(17)
C8 C7 H7 107.2
C4 C7 C13 108.8(18)
C4 C7 C8 115.2(18)
C4 C7 H7 107.2
C9 C10 H10D 109.5
C9 C10 H10E 109.5
C9 C10 H10F 109.5
H10D C10 H10E 109.5
H10D C10 H10F 109.5
H10E C10 H10F 109.5
C5 C6 C1 121(2)
C5 C6 H6 119.6
C1 C6 H6 119.6
C3 C4 C5 113.6(19)
C3 C4 C7 122.1(19)
C5 C4 C7 124.3(19)
C13' O3' H3' 113(10)
C8' O1' C9' 115.6(16)
C5' C6' H6' 119.4
C5' C6' C1' 121(2)
C1' C6' H6' 119.4
C4' C7' H7' 108.4
C4' C7' C13' 107.8(16)
C4' C7' C8' 114.9(18)
C13' C7' H7' 108.4
C8' C7' H7' 108.4
C8' C7' C13' 108.8(18)
C3' C4' C7' 123.2(19)
C3' C4' C5' 116(2)
C5' C4' C7' 120(2)
O2' C13' O3' 123.6(19)
O2' C13' C7' 125.0(18)
O3' C13' C7' 111.4(17)
O1' C8' C7' 108.3(18)
O1' C8' H8'A 110.0
O1' C8' H8'B 110.0
C7' C8' H8'A 110.0
C7' C8' H8'B 110.0
H8'A C8' H8'B 108.4
O1' C9' C12' 112.5(19)
O1' C9' C10' 102.8(17)
O1' C9' C11' 112.9(16)
C12' C9' C10' 108.4(17)
C11' C9' C12' 111.6(18)
C11' C9' C10' 108(2)
C4' C3' H3'A 119.1
C2' C3' C4' 122(2)
C2' C3' H3'A 119.1
C6' C5' C4' 121(2)
C6' C5' H5' 119.3
C4' C5' H5' 119.3
C6' C1' Br1' 121.1(16)
C6' C1' C2' 117(2)
C2' C1' Br1' 121.6(18)
C9' C12' H12A 109.5
C9' C12' H12B 109.5
C9' C12' H12C 109.5
H12A C12' H12B 109.5
H12A C12' H12C 109.5
H12B C12' H12C 109.5
C9' C10' H10A 109.5
C9' C10' H10B 109.5
C9' C10' H10C 109.5
H10A C10' H10B 109.5
H10A C10' H10C 109.5
H10B C10' H10C 109.5
C3' C2' C1' 122(2)
C3' C2' H2' 118.9
C1' C2' H2' 118.9
C9' C11' H11A 109.5
C9' C11' H11B 109.5
C9' C11' H11C 109.5
H11A C11' H11B 109.5
H11A C11' H11C 109.5
H11B C11' H11C 109.5

loop_
_geom_bond_atom_site_label_1
_geom_bond_atom_site_label_2
_geom_bond_distance
Br1 C1 1.92(2)
O1 C8 1.41(3)
O1 C9 1.50(3)
O3 H3 0.9592(14)
O3 C13 1.32(2)
O2 C13 1.22(2)
C13 C7 1.50(3)
C3 H3A 0.9300
C3 C2 1.33(3)
C3 C4 1.42(3)
C12 H12D 0.9600
C12 H12E 0.9600
C12 H12F 0.9600
C12 C9 1.53(3)
C5 H5 0.9300
C5 C6 1.33(3)
C5 C4 1.44(3)
C1 C2 1.39(3)
C1 C6 1.42(3)
C2 H2 0.9300
C8 H8 0.9300
C8 C7 1.49(3)
C9 C11 1.55(3)
C9 C10 1.49(3)
C11 H11D 0.9600
C11 H11E 0.9600
C11 H11F 0.9600
C7 H7 0.9800
C7 C4 1.47(3)
C10 H10D 0.9600
C10 H10E 0.9600
C10 H10F 0.9600
C6 H6 0.9300
Br1' C1' 1.86(2)
O2' C13' 1.19(2)
O3' H3' 0.975(3)
O3' C13' 1.35(2)
O1' C8' 1.41(3)
O1' C9' 1.44(3)
C6' H6' 0.9300
C6' C5' 1.36(3)
C6' C1' 1.37(3)
C7' H7' 0.9800
C7' C4' 1.51(3)
C7' C13' 1.54(3)
C7' C8' 1.52(3)
C4' C3' 1.40(3)
C4' C5' 1.43(3)
C8' H8'A 0.9700
C8' H8'B 0.9700
C9' C12' 1.54(3)
C9' C10' 1.56(3)
C9' C11' 1.51(3)
C3' H3'A 0.9300
C3' C2' 1.31(3)
C5' H5' 0.9300
C1' C2' 1.43(3)
C12' H12A 0.9600
C12' H12B 0.9600
C12' H12C 0.9600
C10' H10A 0.9600
C10' H10B 0.9600
C10' H10C 0.9600
C2' H2' 0.9300
C11' H11A 0.9600
C11' H11B 0.9600
C11' H11C 0.9600

loop_
_geom_hbond_atom_site_label_D
_geom_hbond_atom_site_label_H
_geom_hbond_atom_site_label_A
_geom_hbond_distance_DH
_geom_hbond_distance_HA
_geom_hbond_distance_DA
_geom_hbond_angle_DHA
O3 H3 O2' 0.9592(14) 1.6952(15) 2.652(9) 175(10)

loop_
_geom_torsion_atom_site_label_1
_geom_torsion_atom_site_label_2
_geom_torsion_atom_site_label_3
_geom_torsion_atom_site_label_4
_geom_torsion
Br1 C1 C2 C3 180.0(16)
Br1 C1 C6 C5 179.9(15)
O1 C8 C7 C13 -65(2)
O1 C8 C7 C4 170.7(15)
O3 C13 C7 C8 134(2)
O3 C13 C7 C4 -98(2)
O2 C13 C7 C8 -44(3)
O2 C13 C7 C4 84(3)
C13 C7 C4 C3 112(2)
C13 C7 C4 C5 -68(2)
C2 C3 C4 C5 0(3)
C2 C3 C4 C7 179(2)
C2 C1 C6 C5 -1(3)
C8 O1 C9 C12 51(2)
C8 O1 C9 C11 -70(2)
C8 O1 C9 C10 172.2(15)
C8 C7 C4 C3 -123(2)
C8 C7 C4 C5 57(2)
C9 O1 C8 C7 157.7(15)
C6 C5 C4 C3 0(3)
C6 C5 C4 C7 -179.5(19)
C6 C1 C2 C3 1(3)
C4 C3 C2 C1 0(3)
C4 C5 C6 C1 0(3)
Br1' C1' C2' C3' 178.1(18)
C6' C1' C2' C3' 3(3)
C7' C4' C3' C2' -176(2)
C7' C4' C5' C6' 175.8(19)
C4' C7' C13' O2' 78(3)
C4' C7' C13' O3' -100(2)
C4' C7' C8' O1' 175.4(16)
C4' C3' C2' C1' -4(3)
C13' C7' C4' C3' 113(2)
C13' C7' C4' C5' -67(2)
C13' C7' C8' O1' -64(2)
C8' O1' C9' C12' 53(2)
C8' O1' C9' C10' 169.6(16)
C8' O1' C9' C11' -74(2)
C8' C7' C4' C3' -126(2)
C8' C7' C4' C5' 54(3)
C8' C7' C13' O2' -47(3)
C8' C7' C13' O3' 135.2(19)
C9' O1' C8' C7' 162.7(16)
C3' C4' C5' C6' -4(3)
C5' C6' C1' Br1' -177.9(15)
C5' C6' C1' C2' -3(3)
C5' C4' C3' C2' 4(3)
C1' C6' C5' C4' 3(3)
